data_2207970
loop_
_publ_author_name
'Cui, Jian-Lan'
'Huang, Peng-Mian'
'Guo, Wen-Long'

_publ_section_title
;
 9-(4-Chlorobenzyl)-9<i>H</i>-carbazole
;
_journal_coeditor_code BH6058
_journal_issue 2
_journal_name_full 'Acta Crystallographica Section E'
_journal_page_first o500
_journal_page_last o501
_journal_paper_doi 10.1107/S1600536806000249
_journal_volume 62
_journal_year 2006
_chemical_formula_iupac 'C19 H14 Cl N'
_chemical_formula_moiety 'C19 H14 Cl N'
_chemical_formula_sum 'C19 H14 Cl N'
_chemical_formula_weight 291.76
_chemical_melting_point 400.5(5)
_chemical_name_common 9-(4-Chloro-benzyl)-9H-carbazole
_chemical_name_systematic 9-(4-Chloro-benzyl)-9H-carbazole
_space_group_IT_number 19
_symmetry_cell_setting orthorhombic
_symmetry_space_group_name_Hall 'P 2ac 2ab'
_symmetry_space_group_name_H-M 'P 21 21 21'
_atom_sites_solution_hydrogens geom
_atom_sites_solution_primary direct
_atom_sites_solution_secondary difmap
_cell_angle_alpha 90.00
_cell_angle_beta 90.00
_cell_angle_gamma 90.00
_cell_formula_units_Z 4
_cell_length_a 5.5571(10)
_cell_length_b 13.675(3)
_cell_length_c 19.357(4)
_cell_measurement_reflns_used 2157
_cell_measurement_temperature 294(2)
_cell_measurement_theta_max 21.18
_cell_measurement_theta_min 2.58
_cell_volume 1471.0(5)
_computing_cell_refinement 'SAINT (Bruker, 1997)'
_computing_data_collection 'SMART (Bruker, 1997)'
_computing_data_reduction SAINT
_computing_molecular_graphics 'SHELXTL (Bruker, 1997)'
_computing_publication_material SHELXTL
_computing_structure_refinement 'SHELXL97 (Sheldrick, 1997)'
_computing_structure_solution 'SHELXS97 (Sheldrick, 1997)'
_diffrn_ambient_temperature 294(2)
_diffrn_measured_fraction_theta_full 0.998
_diffrn_measured_fraction_theta_max 0.998
_diffrn_measurement_device_type 'Bruker SMART CCD area-detector'
_diffrn_measurement_method '\f and \w'
_diffrn_radiation_monochromator graphite
_diffrn_radiation_source 'fine-focus sealed tube'
_diffrn_radiation_type MoK\a
_diffrn_radiation_wavelength 0.71073
_diffrn_reflns_av_R_equivalents 0.0427
_diffrn_reflns_av_sigmaI/netI 0.0537
_diffrn_reflns_limit_h_max 6
_diffrn_reflns_limit_h_min -6
_diffrn_reflns_limit_k_max 11
_diffrn_reflns_limit_k_min -17
_diffrn_reflns_limit_l_max 24
_diffrn_reflns_limit_l_min -21
_diffrn_reflns_number 8301
_diffrn_reflns_theta_full 26.36
_diffrn_reflns_theta_max 26.36
_diffrn_reflns_theta_min 1.82
_diffrn_standards_decay_% 0
_diffrn_standards_interval_count 0
_diffrn_standards_interval_time 0
_diffrn_standards_number 0
_exptl_absorpt_coefficient_mu 0.251
_exptl_absorpt_correction_T_max 0.9753
_exptl_absorpt_correction_T_min 0.9514
_exptl_absorpt_correction_type multi-scan
_exptl_absorpt_process_details '(SADABS; Bruker, 1997)'
_exptl_crystal_colour colourless
_exptl_crystal_density_diffrn 1.317
_exptl_crystal_density_method 'not measured'
_exptl_crystal_description rod
_exptl_crystal_F_000 608
_exptl_crystal_size_max 0.20
_exptl_crystal_size_mid 0.18
_exptl_crystal_size_min 0.10
_refine_diff_density_max 0.122
_refine_diff_density_min -0.187
_refine_ls_abs_structure_details 'Flack (1983), 1233 Friedel pairs'
_refine_ls_abs_structure_Flack -0.04(8)
_refine_ls_extinction_method none
_refine_ls_goodness_of_fit_ref 0.987
_refine_ls_hydrogen_treatment constr
_refine_ls_matrix_type full
_refine_ls_number_parameters 190
_refine_ls_number_reflns 2988
_refine_ls_number_restraints 0
_refine_ls_restrained_S_all 0.987
_refine_ls_R_factor_all 0.0794
_refine_ls_R_factor_gt 0.0384
_refine_ls_shift/su_max 0.001
_refine_ls_shift/su_mean 0.000
_refine_ls_structure_factor_coef Fsqd
_refine_ls_weighting_details 'calc w = 1/[\s^2^(Fo^2^)+(0.0356P)^2^] where P = (Fo^2^+2Fc^2^)/3'
_refine_ls_weighting_scheme calc
_refine_ls_wR_factor_gt 0.0713
_refine_ls_wR_factor_ref 0.0830
_reflns_number_gt 1937
_reflns_number_total 2988
_reflns_threshold_expression I>2\s(I)
_cod_data_source_file bh6058.cif
_cod_data_source_block I
_cod_depositor_comments
;
The following automatic conversions were performed:
'_symmetry_cell_setting' value 'Orthorhombic' changed to 'orthorhombic'
according to '/home/saulius/struct/CIF-dictionaries/cif_core.dic'
dictionary named 'cif_core.dic' version 2.4.1 from 2010-06-29.

Automatic conversion script
Id: cif_fix_enum 1527 2010-12-29 10:47:43Z saulius 

The following automatic conversions were performed:

'_chemical_melting_point' value '400-401' was changed to '400.5(5)' -
the average value was taken and precision was estimated.

Automatic conversion script
Id: cif_fix_values 1646 2011-03-28 12:23:43Z adriana 

The following automatic conversions were performed:

'_chemical_melting_point' value '400-401' was changed to '400.5(5)' -
the average value was taken and precision was
estimated.

'_symmetry_cell_setting' value 'Orthorhombic' changed to
'orthorhombic' according to
/home/saulius/struct/CIF-dictionaries/cif_core.dic dictionary named
'cif_core.dic' version 2.4.1 from 2010-06-29.

Automatic conversion script
Id: cif_fix_values 1715 2011-07-08 13:25:40Z adriana 
;
_cod_database_code 2207970

loop_
_symmetry_equiv_pos_as_xyz
'x, y, z'
'-x+1/2, -y, z+1/2'
'-x, y+1/2, -z+1/2'
'x+1/2, -y+1/2, -z'

loop_
_atom_site_label
_atom_site_fract_x
_atom_site_fract_y
_atom_site_fract_z
_atom_site_U_iso_or_equiv
_atom_site_adp_type
_atom_site_calc_flag
_atom_site_refinement_flags
_atom_site_occupancy
_atom_site_type_symbol
Cl1 0.83262(16) 0.98430(5) -0.00900(3) 0.0918(3) Uani d . 1 Cl
N1 0.9081(3) 0.63326(13) 0.23697(8) 0.0446(4) Uani d . 1 N
C1 0.8998(4) 0.68031(15) 0.30026(10) 0.0407(5) Uani d . 1 C
C2 1.0505(4) 0.75096(16) 0.32754(11) 0.0506(6) Uani d . 1 C
H2 1.1796 0.7752 0.3022 0.061 Uiso calc R 1 H
C3 1.0034(5) 0.78435(19) 0.39357(12) 0.0598(7) Uani d . 1 C
H3 1.1028 0.8317 0.4129 0.072 Uiso calc R 1 H
C4 0.8113(5) 0.74869(18) 0.43151(11) 0.0606(7) Uani d . 1 C
H4 0.7842 0.7725 0.4758 0.073 Uiso calc R 1 H
C5 0.6592(5) 0.67848(17) 0.40469(10) 0.0517(6) Uani d . 1 C
H5 0.5302 0.6551 0.4305 0.062 Uiso calc R 1 H
C6 0.7026(4) 0.64327(15) 0.33817(9) 0.0405(5) Uani d . 1 C
C7 0.5915(4) 0.56944(15) 0.29596(10) 0.0412(5) Uani d . 1 C
C8 0.3963(4) 0.50720(17) 0.30484(11) 0.0545(6) Uani d . 1 C
H8 0.3058 0.5099 0.3452 0.065 Uiso calc R 1 H
C9 0.3374(5) 0.44188(18) 0.25392(13) 0.0625(7) Uani d . 1 C
H9 0.2069 0.4002 0.2599 0.075 Uiso calc R 1 H
C10 0.4719(5) 0.43752(18) 0.19323(13) 0.0611(7) Uani d . 1 C
H10 0.4307 0.3921 0.1595 0.073 Uiso calc R 1 H
C11 0.6639(4) 0.49884(17) 0.18220(11) 0.0541(6) Uani d . 1 C
H11 0.7512 0.4962 0.1413 0.065 Uiso calc R 1 H
C12 0.7239(4) 0.56495(16) 0.23401(10) 0.0422(5) Uani d . 1 C
C13 1.0853(4) 0.65250(17) 0.18270(10) 0.0522(6) Uani d . 1 C
H13A 1.1039 0.5941 0.1548 0.063 Uiso calc R 1 H
H13B 1.2394 0.6664 0.2041 0.063 Uiso calc R 1 H
C14 1.0183(4) 0.73670(17) 0.13620(10) 0.0434(6) Uani d . 1 C
C15 1.1648(5) 0.81815(19) 0.13087(11) 0.0560(6) Uani d . 1 C
H15 1.3029 0.8218 0.1579 0.067 Uiso calc R 1 H
C16 1.1110(5) 0.89439(19) 0.08631(11) 0.0646(7) Uani d . 1 C
H16 1.2126 0.9483 0.0831 0.078 Uiso calc R 1 H
C17 0.9052(5) 0.88922(17) 0.04692(10) 0.0539(6) Uani d . 1 C
C18 0.7557(4) 0.80990(19) 0.05188(11) 0.0567(6) Uani d . 1 C
H18 0.6163 0.8071 0.0254 0.068 Uiso calc R 1 H
C19 0.8114(4) 0.73417(18) 0.09612(10) 0.0521(6) Uani d . 1 C
H19 0.7088 0.6806 0.0991 0.062 Uiso calc R 1 H

loop_
_atom_site_aniso_label
_atom_site_aniso_U_11
_atom_site_aniso_U_22
_atom_site_aniso_U_33
_atom_site_aniso_U_12
_atom_site_aniso_U_13
_atom_site_aniso_U_23
Cl1 0.1316(7) 0.0739(5) 0.0698(4) 0.0143(5) -0.0010(4) 0.0208(4)
N1 0.0433(11) 0.0514(11) 0.0391(9) 0.0033(10) 0.0041(9) -0.0015(9)
C1 0.0415(12) 0.0406(12) 0.0399(11) 0.0065(11) -0.0042(10) 0.0059(10)
C2 0.0485(14) 0.0516(14) 0.0516(13) -0.0045(12) -0.0051(11) 0.0097(13)
C3 0.0723(17) 0.0555(16) 0.0516(14) -0.0129(14) -0.0157(13) 0.0007(14)
C4 0.0785(18) 0.0647(17) 0.0386(12) -0.0032(16) -0.0047(13) -0.0027(12)
C5 0.0569(14) 0.0588(15) 0.0393(12) 0.0015(14) 0.0029(11) 0.0032(12)
C6 0.0416(12) 0.0430(12) 0.0368(11) 0.0047(11) -0.0039(10) 0.0092(10)
C7 0.0414(12) 0.0395(12) 0.0427(11) 0.0026(11) -0.0036(10) 0.0068(11)
C8 0.0540(14) 0.0541(15) 0.0553(13) -0.0032(14) -0.0029(12) 0.0120(13)
C9 0.0621(16) 0.0472(14) 0.0781(17) -0.0104(14) -0.0156(15) 0.0101(14)
C10 0.0715(18) 0.0434(14) 0.0685(17) 0.0017(14) -0.0211(15) -0.0066(14)
C11 0.0615(15) 0.0478(14) 0.0531(13) 0.0101(14) -0.0026(12) -0.0034(12)
C12 0.0416(13) 0.0396(12) 0.0456(12) 0.0065(11) -0.0067(11) -0.0007(11)
C13 0.0426(13) 0.0639(16) 0.0503(12) 0.0088(12) 0.0070(11) 0.0041(12)
C14 0.0363(12) 0.0570(16) 0.0369(11) 0.0039(12) 0.0081(10) -0.0028(11)
C15 0.0493(14) 0.0680(16) 0.0508(13) -0.0044(14) -0.0056(12) -0.0003(13)
C16 0.0737(19) 0.0591(17) 0.0611(15) -0.0177(15) 0.0036(14) -0.0022(14)
C17 0.0699(17) 0.0525(15) 0.0394(12) 0.0068(14) 0.0047(12) -0.0014(11)
C18 0.0517(15) 0.0746(18) 0.0439(12) 0.0037(14) -0.0059(11) 0.0023(13)
C19 0.0467(13) 0.0588(15) 0.0507(12) -0.0052(13) -0.0016(12) 0.0013(13)

loop_
_atom_type_symbol
_atom_type_description
_atom_type_scat_dispersion_real
_atom_type_scat_dispersion_imag
_atom_type_scat_source
C C 0.0033 0.0016 'International Tables Vol C Tables 4.2.6.8 and 6.1.1.4'
H H 0.0000 0.0000 'International Tables Vol C Tables 4.2.6.8 and 6.1.1.4'
N N 0.0061 0.0033 'International Tables Vol C Tables 4.2.6.8 and 6.1.1.4'
Cl Cl 0.1484 0.1585 'International Tables Vol C Tables 4.2.6.8 and 6.1.1.4'

loop_
_geom_angle_atom_site_label_1
_geom_angle_atom_site_label_2
_geom_angle_atom_site_label_3
_geom_angle
_geom_angle_publ_flag
C1 N1 C12 108.95(17) yes
C1 N1 C13 125.04(18) yes
C12 N1 C13 126.00(18) yes
C2 C1 N1 129.94(19) ?
C2 C1 C6 121.44(18) ?
N1 C1 C6 108.61(18) ?
C3 C2 C1 118.0(2) ?
C3 C2 H2 121.0 ?
C1 C2 H2 121.0 ?
C2 C3 C4 121.3(2) ?
C2 C3 H3 119.3 ?
C4 C3 H3 119.3 ?
C5 C4 C3 121.2(2) ?
C5 C4 H4 119.4 ?
C3 C4 H4 119.4 ?
C4 C5 C6 118.8(2) ?
C4 C5 H5 120.6 ?
C6 C5 H5 120.6 ?
C5 C6 C1 119.32(19) ?
C5 C6 C7 133.8(2) ?
C1 C6 C7 106.84(17) ?
C8 C7 C12 119.1(2) ?
C8 C7 C6 134.0(2) ?
C12 C7 C6 106.86(18) ?
C9 C8 C7 119.8(2) ?
C9 C8 H8 120.1 ?
C7 C8 H8 120.1 ?
C8 C9 C10 120.4(2) ?
C8 C9 H9 119.8 ?
C10 C9 H9 119.8 ?
C11 C10 C9 121.4(2) ?
C11 C10 H10 119.3 ?
C9 C10 H10 119.3 ?
C10 C11 C12 118.1(2) ?
C10 C11 H11 121.0 ?
C12 C11 H11 121.0 ?
N1 C12 C11 130.1(2) ?
N1 C12 C7 108.72(18) ?
C11 C12 C7 121.1(2) ?
N1 C13 C14 113.55(18) yes
N1 C13 H13A 108.9 ?
C14 C13 H13A 108.9 ?
N1 C13 H13B 108.9 ?
C14 C13 H13B 108.9 ?
H13A C13 H13B 107.7 ?
C15 C14 C19 117.8(2) ?
C15 C14 C13 120.9(2) ?
C19 C14 C13 121.3(2) ?
C14 C15 C16 121.7(2) ?
C14 C15 H15 119.2 ?
C16 C15 H15 119.2 ?
C17 C16 C15 119.0(2) ?
C17 C16 H16 120.5 ?
C15 C16 H16 120.5 ?
C18 C17 C16 120.4(2) ?
C18 C17 Cl1 119.65(19) ?
C16 C17 Cl1 119.9(2) ?
C17 C18 C19 120.1(2) ?
C17 C18 H18 119.9 ?
C19 C18 H18 119.9 ?
C18 C19 C14 121.0(2) ?
C18 C19 H19 119.5 ?
C14 C19 H19 119.5 ?

loop_
_geom_bond_atom_site_label_1
_geom_bond_atom_site_label_2
_geom_bond_distance
_geom_bond_publ_flag
Cl1 C17 1.739(2) yes
N1 C1 1.385(2) yes
N1 C12 1.387(3) yes
N1 C13 1.463(3) yes
C1 C2 1.383(3) ?
C1 C6 1.413(3) yes
C2 C3 1.382(3) ?
C2 H2 0.9300 ?
C3 C4 1.384(3) ?
C3 H3 0.9300 ?
C4 C5 1.380(3) ?
C4 H4 0.9300 ?
C5 C6 1.396(3) ?
C5 H5 0.9300 ?
C6 C7 1.438(3) yes
C7 C8 1.390(3) ?
C7 C12 1.408(3) yes
C8 C9 1.370(3) ?
C8 H8 0.9300 ?
C9 C10 1.394(3) ?
C9 H9 0.9300 ?
C10 C11 1.374(3) ?
C10 H10 0.9300 ?
C11 C12 1.391(3) ?
C11 H11 0.9300 ?
C13 C14 1.508(3) yes
C13 H13A 0.9700 ?
C13 H13B 0.9700 ?
C14 C15 1.384(3) ?
C14 C19 1.387(3) ?
C15 C16 1.386(3) ?
C15 H15 0.9300 ?
C16 C17 1.376(3) ?
C16 H16 0.9300 ?
C17 C18 1.370(3) ?
C18 C19 1.379(3) ?
C18 H18 0.9300 ?
C19 H19 0.9300 ?

loop_
_geom_torsion_atom_site_label_1
_geom_torsion_atom_site_label_2
_geom_torsion_atom_site_label_3
_geom_torsion_atom_site_label_4
_geom_torsion
C12 N1 C1 C2 177.5(2)
C13 N1 C1 C2 -1.9(3)
C12 N1 C1 C6 -1.4(2)
C13 N1 C1 C6 179.13(17)
N1 C1 C2 C3 -178.5(2)
C6 C1 C2 C3 0.3(3)
C1 C2 C3 C4 -0.1(3)
C2 C3 C4 C5 -0.1(4)
C3 C4 C5 C6 0.2(3)
C4 C5 C6 C1 -0.1(3)
C4 C5 C6 C7 176.9(2)
C2 C1 C6 C5 -0.2(3)
N1 C1 C6 C5 178.87(18)
C2 C1 C6 C7 -177.91(18)
N1 C1 C6 C7 1.1(2)
C5 C6 C7 C8 1.8(4)
C1 C6 C7 C8 179.1(2)
C5 C6 C7 C12 -177.7(2)
C1 C6 C7 C12 -0.4(2)
C12 C7 C8 C9 0.8(3)
C6 C7 C8 C9 -178.6(2)
C7 C8 C9 C10 -0.1(3)
C8 C9 C10 C11 -0.9(4)
C9 C10 C11 C12 1.0(3)
C1 N1 C12 C11 -178.1(2)
C13 N1 C12 C11 1.3(3)
C1 N1 C12 C7 1.2(2)
C13 N1 C12 C7 -179.40(19)
C10 C11 C12 N1 179.0(2)
C10 C11 C12 C7 -0.3(3)
C8 C7 C12 N1 179.96(18)
C6 C7 C12 N1 -0.5(2)
C8 C7 C12 C11 -0.6(3)
C6 C7 C12 C11 178.93(18)
C1 N1 C13 C14 -85.1(2)
C12 N1 C13 C14 95.6(2)
N1 C13 C14 C15 119.6(2)
N1 C13 C14 C19 -62.0(2)
C19 C14 C15 C16 -1.1(3)
C13 C14 C15 C16 177.33(19)
C14 C15 C16 C17 0.7(3)
C15 C16 C17 C18 0.1(3)
C15 C16 C17 Cl1 179.58(17)
C16 C17 C18 C19 -0.5(3)
Cl1 C17 C18 C19 -179.92(16)
C17 C18 C19 C14 0.0(3)
C15 C14 C19 C18 0.8(3)
C13 C14 C19 C18 -177.68(18)

loop_
_cod_related_entry_id
_cod_related_entry_database
_cod_related_entry_code
1 ChemSpider 21126620
